data_7718926
loop_
_publ_author_name
'Chan, Tek Long'
'Zhang, Jie'
'Xie, Zuowei'

_publ_section_title
;
 Carboranyl diphosphenes: synthesis, structure and reactivity.
;
_journal_issue 28
_journal_name_full 'Dalton transactions (Cambridge, England : 2003)'
_journal_page_first 10946
_journal_page_last 10955
_journal_paper_doi 10.1039/d5dt01239b
_journal_volume 54
_journal_year 2025
_chemical_formula_sum 'C24 H36 B10 N O5 P W'
_chemical_formula_weight 741.46
_space_group_crystal_system orthorhombic
_space_group_IT_number 29
_space_group_name_Hall 'P 2c -2ac'
_space_group_name_H-M_alt 'P c a 21'
_atom_sites_solution_hydrogens geom
_audit_creation_method SHELXL-2014/6
_audit_update_record
;
2025-04-24 deposited with the CCDC.	2025-06-18 downloaded from the CCDC.
;
_cell_angle_alpha 90
_cell_angle_beta 90
_cell_angle_gamma 90
_cell_formula_units_Z 8
_cell_length_a 27.2064(10)
_cell_length_b 13.5763(5)
_cell_length_c 17.4248(7)
_cell_measurement_reflns_used 1492
_cell_measurement_temperature 296(2)
_cell_measurement_theta_max 15
_cell_measurement_theta_min 15
_cell_volume 6436.1(4)
_computing_cell_refinement 'BRUKER D8VENTURE DIFFRACTOMETER'
_computing_data_collection 'BRUKER D8VENTURE DIFFRACTOMETER'
_computing_data_reduction 'BRUKER D8VENTURE DIFFRACTOMETER'
_computing_molecular_graphics 'BRUKER SHELXTL'
_computing_publication_material 'BRUKER SHELXTL'
_computing_structure_refinement 'SHELXL-2014/6 (Sheldrick, 2014)'
_diffrn_ambient_temperature 296(2)
_diffrn_measured_fraction_theta_full 0.997
_diffrn_measured_fraction_theta_max 0.997
_diffrn_measurement_device_type 'BRUKER D8VENTURE DIFFRACTOMETER'
_diffrn_measurement_method 'PHI & OMEGA SCAN'
_diffrn_radiation_type MoK\a
_diffrn_radiation_wavelength 0.71073
_diffrn_reflns_av_R_equivalents 0.0387
_diffrn_reflns_av_unetI/netI 0.0519
_diffrn_reflns_Laue_measured_fraction_full 0.997
_diffrn_reflns_Laue_measured_fraction_max 0.997
_diffrn_reflns_limit_h_max 32
_diffrn_reflns_limit_h_min -32
_diffrn_reflns_limit_k_max 16
_diffrn_reflns_limit_k_min -13
_diffrn_reflns_limit_l_max 20
_diffrn_reflns_limit_l_min -20
_diffrn_reflns_number 41220
_diffrn_reflns_point_group_measured_fraction_full 0.980
_diffrn_reflns_point_group_measured_fraction_max 0.980
_diffrn_reflns_theta_full 25.242
_diffrn_reflns_theta_max 25.250
_diffrn_reflns_theta_min 2.119
_exptl_absorpt_coefficient_mu 3.674
_exptl_absorpt_correction_T_max 0.7456
_exptl_absorpt_correction_T_min 0.3877
_exptl_absorpt_correction_type multi-scan
_exptl_crystal_colour red
_exptl_crystal_density_diffrn 1.530
_exptl_crystal_description block
_exptl_crystal_F_000 2928
_exptl_crystal_size_max 0.400
_exptl_crystal_size_mid 0.300
_exptl_crystal_size_min 0.200
_refine_diff_density_max 0.495
_refine_diff_density_min -0.886
_refine_diff_density_rms 0.076
_refine_ls_abs_structure_details
;
 Flack x determined using 4281 quotients [(I+)-(I-)]/[(I+)+(I-)]
 (Parsons, Flack and Wagner, Acta Cryst. B69 (2013) 249-259).
;
_refine_ls_abs_structure_Flack 0.023(5)
_refine_ls_extinction_method none
_refine_ls_goodness_of_fit_ref 1.014
_refine_ls_hydrogen_treatment constr
_refine_ls_matrix_type full
_refine_ls_number_parameters 757
_refine_ls_number_reflns 11447
_refine_ls_number_restraints 1
_refine_ls_restrained_S_all 1.014
_refine_ls_R_factor_all 0.0366
_refine_ls_R_factor_gt 0.0278
_refine_ls_shift/su_max 0.001
_refine_ls_shift/su_mean 0.000
_refine_ls_structure_factor_coef Fsqd
_refine_ls_weighting_details 'w=1/[\s^2^(Fo^2^)+(0.0215P)^2^] where P=(Fo^2^+2Fc^2^)/3'
_refine_ls_weighting_scheme calc
_refine_ls_wR_factor_gt 0.0601
_refine_ls_wR_factor_ref 0.0636
_reflns_Friedel_coverage 0.896
_reflns_Friedel_fraction_full 0.962
_reflns_Friedel_fraction_max 0.961
_reflns_number_gt 10041
_reflns_number_total 11447
_reflns_threshold_expression 'I > 2\s(I)'
_cod_data_source_file d5dt01239b2.cif
_cod_data_source_block 9
_cod_depositor_comments 'Adding full bibliography for 7718922--7718935.cif.'
_cod_database_code 7718926
_shelx_space_group_comment
;
The symmetry employed for this shelxl refinement is uniquely defined
by the following loop, which should always be used as a source of
symmetry information in preference to the above space-group names.
They are only intended as comments.
;
_shelx_estimated_absorpt_t_min 0.321
_shelx_estimated_absorpt_t_max 0.527
_shelxl_version_number 2014/6

loop_
_space_group_symop_operation_xyz
'x, y, z'
'-x, -y, z+1/2'
'x+1/2, -y, z'
'-x+1/2, y, z+1/2'

loop_
_atom_site_label
_atom_site_type_symbol
_atom_site_fract_x
_atom_site_fract_y
_atom_site_fract_z
_atom_site_U_iso_or_equiv
_atom_site_adp_type
_atom_site_occupancy
_atom_site_site_symmetry_order
_atom_site_calc_flag
_atom_site_refinement_flags_posn
_atom_site_refinement_flags_adp
_atom_site_refinement_flags_occupancy
_atom_site_disorder_assembly
_atom_site_disorder_group
W1' W 0.13669(2) 0.44563(2) 0.86875(2) 0.04346(9) Uani 1 1 d . . . . .
P1' P 0.05043(6) 0.50020(12) 0.89821(9) 0.0312(4) Uani 1 1 d . . . . .
N1' N -0.00433(17) 0.4543(3) 0.8550(3) 0.0273(12) Uani 1 1 d . . . . .
W1 W 0.24911(2) 0.71979(2) 0.62918(2) 0.03532(8) Uani 1 1 d . . . . .
P1 P 0.26609(6) 0.88951(12) 0.57882(9) 0.0285(4) Uani 1 1 d . . . . .
N1 N 0.24154(18) 1.0035(4) 0.6142(3) 0.0260(13) Uani 1 1 d . . . . .
O1' O 0.1120(3) 0.2164(4) 0.8577(5) 0.098(2) Uani 1 1 d . . . . .
O2' O 0.1279(3) 0.4988(7) 0.6921(4) 0.094(2) Uani 1 1 d . . . . .
O3' O 0.2448(2) 0.3729(8) 0.8484(5) 0.126(4) Uani 1 1 d . . . . .
O4' O 0.1491(3) 0.4171(5) 1.0489(4) 0.084(2) Uani 1 1 d . . . . .
O5' O 0.1859(3) 0.6546(5) 0.8939(5) 0.109(3) Uani 1 1 d . . . . .
C1' C -0.0264(2) 0.6195(5) 0.8406(3) 0.0277(14) Uani 1 1 d . . . . .
C2' C 0.03037(17) 0.6241(4) 0.8739(4) 0.0269(11) Uani 1 1 d . . . . .
C11' C -0.0420(2) 0.5129(5) 0.8381(3) 0.0314(14) Uani 1 1 d . . . . .
C12' C -0.0969(3) 0.4860(6) 0.8317(4) 0.0455(18) Uani 1 1 d . . . . .
C13' C -0.1211(3) 0.5107(8) 0.9104(6) 0.070(3) Uani 1 1 d . . . . .
H13A H -0.1555 0.4948 0.9085 0.104 Uiso 1 1 calc R U . . .
H13B H -0.1056 0.4728 0.9501 0.104 Uiso 1 1 calc R U . . .
H13C H -0.1172 0.5796 0.9211 0.104 Uiso 1 1 calc R U . . .
C14' C -0.1222(3) 0.5463(6) 0.7668(6) 0.064(2) Uani 1 1 d . . . . .
H14A H -0.1563 0.5285 0.7638 0.096 Uiso 1 1 calc R U . . .
H14B H -0.1194 0.6153 0.7778 0.096 Uiso 1 1 calc R U . . .
H14C H -0.1065 0.5322 0.7187 0.096 Uiso 1 1 calc R U . . .
C15' C -0.1085(3) 0.3763(6) 0.8148(5) 0.068(3) Uani 1 1 d . . . . .
H15A H -0.1434 0.3672 0.8120 0.103 Uiso 1 1 calc R U . . .
H15B H -0.0938 0.3578 0.7668 0.103 Uiso 1 1 calc R U . . .
H15C H -0.0953 0.3360 0.8552 0.103 Uiso 1 1 calc R U . . .
C16' C -0.0057(2) 0.3452(5) 0.8530(4) 0.0351(16) Uani 1 1 d . . . . .
C17' C 0.0045(3) 0.2997(5) 0.7831(4) 0.0443(18) Uani 1 1 d . . . . .
C18' C 0.0023(3) 0.1964(7) 0.7831(5) 0.064(3) Uani 1 1 d . . . . .
H18A H 0.0075 0.1621 0.7376 0.077 Uiso 1 1 calc R U . . .
C19' C -0.0075(3) 0.1447(6) 0.8502(6) 0.072(3) Uani 1 1 d . . . . .
H19A H -0.0093 0.0764 0.8488 0.087 Uiso 1 1 calc R U . . .
C20' C -0.0146(3) 0.1924(6) 0.9178(5) 0.059(2) Uani 1 1 d . . . . .
H20A H -0.0193 0.1561 0.9625 0.070 Uiso 1 1 calc R U . . .
C21' C -0.0149(3) 0.2959(6) 0.9213(4) 0.0447(19) Uani 1 1 d . . . . .
C22' C 0.0195(3) 0.3541(6) 0.7101(4) 0.052(2) Uani 1 1 d . . . . .
H22A H 0.0340 0.4167 0.7264 0.063 Uiso 1 1 calc R U . . .
C23' C 0.0587(4) 0.3002(7) 0.6639(5) 0.081(3) Uani 1 1 d . . . . .
H23A H 0.0666 0.3378 0.6189 0.122 Uiso 1 1 calc R U . . .
H23B H 0.0877 0.2923 0.6948 0.122 Uiso 1 1 calc R U . . .
H23C H 0.0466 0.2366 0.6490 0.122 Uiso 1 1 calc R U . . .
C24' C -0.0236(4) 0.3798(8) 0.6578(5) 0.086(3) Uani 1 1 d . . . . .
H24A H -0.0484 0.4137 0.6869 0.130 Uiso 1 1 calc R U . . .
H24B H -0.0124 0.4214 0.6168 0.130 Uiso 1 1 calc R U . . .
H24C H -0.0373 0.3204 0.6368 0.130 Uiso 1 1 calc R U . . .
C25' C -0.0242(3) 0.3442(6) 0.9979(4) 0.0502(19) Uani 1 1 d . . . . .
H25A H -0.0285 0.4149 0.9889 0.060 Uiso 1 1 calc R U . . .
C26' C -0.0707(4) 0.3061(8) 1.0367(6) 0.086(3) Uani 1 1 d . . . . .
H26A H -0.0750 0.3389 1.0850 0.130 Uiso 1 1 calc R U . . .
H26B H -0.0985 0.3189 1.0044 0.130 Uiso 1 1 calc R U . . .
H26C H -0.0677 0.2364 1.0451 0.130 Uiso 1 1 calc R U . . .
C27' C 0.0195(4) 0.3314(8) 1.0512(5) 0.074(3) Uani 1 1 d . . . . .
H27A H 0.0127 0.3628 1.0994 0.112 Uiso 1 1 calc R U . . .
H27B H 0.0254 0.2625 1.0595 0.112 Uiso 1 1 calc R U . . .
H27C H 0.0481 0.3609 1.0285 0.112 Uiso 1 1 calc R U . . .
C28' C 0.1179(3) 0.2987(7) 0.8594(5) 0.062(2) Uani 1 1 d . . . . .
C29' C 0.1304(3) 0.4753(8) 0.7548(6) 0.062(2) Uani 1 1 d . . . . .
C30' C 0.2055(3) 0.4005(8) 0.8555(5) 0.076(3) Uani 1 1 d . . . . .
C31' C 0.1443(3) 0.4257(6) 0.9852(6) 0.053(2) Uani 1 1 d . . . . .
C32' C 0.1659(3) 0.5822(6) 0.8838(6) 0.068(3) Uani 1 1 d . . . . .
B3' B -0.0174(3) 0.6629(6) 0.9335(4) 0.0338(18) Uani 1 1 d . . . . .
H3' H -0.0300 0.6248 0.9856 0.041 Uiso 1 1 calc R U . . .
B4' B -0.0588(2) 0.7219(5) 0.8699(5) 0.0375(16) Uani 1 1 d . . . . .
H4' H -0.0986 0.7221 0.8810 0.045 Uiso 1 1 calc R U . . .
B5' B -0.0354(3) 0.7142(6) 0.7738(4) 0.0376(18) Uani 1 1 d . . . . .
H5' H -0.0599 0.7097 0.7236 0.045 Uiso 1 1 calc R U . . .
B6' B 0.0205(3) 0.6487(6) 0.7773(4) 0.0334(17) Uani 1 1 d . . . . .
H6' H 0.0321 0.6010 0.7296 0.040 Uiso 1 1 calc R U . . .
B7' B 0.0400(3) 0.7261(6) 0.9293(5) 0.041(2) Uani 1 1 d . . . . .
H7' H 0.0647 0.7290 0.9792 0.049 Uiso 1 1 calc R U . . .
B8' B -0.0166(3) 0.7917(6) 0.9258(5) 0.041(2) Uani 1 1 d . . . . .
H8' H -0.0288 0.8389 0.9735 0.049 Uiso 1 1 calc R U . . .
B9' B -0.0279(3) 0.8234(6) 0.8282(5) 0.041(2) Uani 1 1 d . . . . .
H9' H -0.0477 0.8914 0.8130 0.049 Uiso 1 1 calc R U . . .
B10' B 0.0214(3) 0.7786(6) 0.7715(5) 0.0410(19) Uani 1 1 d . . . . .
H10' H 0.0340 0.8176 0.7198 0.049 Uiso 1 1 calc R U . . .
B11' B 0.0627(3) 0.7170(6) 0.8331(5) 0.041(2) Uani 1 1 d . . . . .
H11' H 0.1024 0.7137 0.8209 0.049 Uiso 1 1 calc R U . . .
B12' B 0.0335(3) 0.8252(5) 0.8649(6) 0.045(2) Uani 1 1 d . . . . .
H12' H 0.0541 0.8941 0.8734 0.054 Uiso 1 1 calc R U . . .
O1 O 0.1380(2) 0.7570(5) 0.6763(3) 0.0665(16) Uani 1 1 d . . . . .
O2 O 0.2084(2) 0.6593(5) 0.4651(4) 0.089(2) Uani 1 1 d . . . . .
O3 O 0.2387(3) 0.4997(5) 0.6805(6) 0.123(3) Uani 1 1 d . . . . .
O4 O 0.3537(2) 0.6437(4) 0.5746(4) 0.0789(19) Uani 1 1 d . . . . .
O5 O 0.2878(3) 0.7660(5) 0.7973(4) 0.080(2) Uani 1 1 d . . . . .
C1 C 0.3231(3) 1.0563(5) 0.6176(3) 0.0278(16) Uani 1 1 d . . . . .
C2 C 0.3274(2) 0.9385(4) 0.5956(4) 0.0257(13) Uani 1 1 d . . . . .
C11 C 0.2693(2) 1.0837(5) 0.6216(3) 0.0296(15) Uani 1 1 d . . . . .
C12 C 0.2534(4) 1.1915(5) 0.6182(5) 0.0419(18) Uani 1 1 d . . . . .
C13 C 0.1991(3) 1.2135(5) 0.6399(6) 0.057(2) Uani 1 1 d . . . . .
H13D H 0.1930 1.2830 0.6358 0.086 Uiso 1 1 calc R U . . .
H13E H 0.1776 1.1787 0.6056 0.086 Uiso 1 1 calc R U . . .
H13F H 0.1930 1.1924 0.6916 0.086 Uiso 1 1 calc R U . . .
C14 C 0.2601(3) 1.2257(5) 0.5340(5) 0.054(2) Uani 1 1 d . . . . .
H14D H 0.2504 1.2935 0.5294 0.081 Uiso 1 1 calc R U . . .
H14E H 0.2939 1.2190 0.5195 0.081 Uiso 1 1 calc R U . . .
H14F H 0.2400 1.1859 0.5009 0.081 Uiso 1 1 calc R U . . .
C15 C 0.2852(3) 1.2568(5) 0.6704(5) 0.057(2) Uani 1 1 d . . . . .
H15D H 0.2742 1.3238 0.6669 0.085 Uiso 1 1 calc R U . . .
H15E H 0.2823 1.2346 0.7225 0.085 Uiso 1 1 calc R U . . .
H15F H 0.3189 1.2528 0.6544 0.085 Uiso 1 1 calc R U . . .
C16 C 0.1878(2) 1.0011(5) 0.6252(4) 0.0309(15) Uani 1 1 d . . . . .
C17 C 0.1568(3) 1.0071(5) 0.5607(4) 0.0374(18) Uani 1 1 d . . . . .
C18 C 0.1067(3) 1.0066(6) 0.5758(5) 0.048(2) Uani 1 1 d . . . . .
H18B H 0.0848 1.0099 0.5349 0.058 Uiso 1 1 calc R U . . .
C19 C 0.0885(3) 1.0017(6) 0.6483(5) 0.055(2) Uani 1 1 d . . . . .
H19B H 0.0548 1.0039 0.6562 0.066 Uiso 1 1 calc R U . . .
C20 C 0.1200(3) 0.9934(6) 0.7106(5) 0.049(2) Uani 1 1 d . . . . .
H20B H 0.1070 0.9897 0.7599 0.058 Uiso 1 1 calc R U . . .
C21 C 0.1703(2) 0.9907(5) 0.7004(4) 0.0363(17) Uani 1 1 d . . . . .
C22 C 0.1747(3) 1.0122(6) 0.4783(4) 0.0478(18) Uani 1 1 d . . . . .
H22B H 0.2104 1.0221 0.4792 0.057 Uiso 1 1 calc R U . . .
C23 C 0.1513(3) 1.1008(8) 0.4356(5) 0.077(3) Uani 1 1 d . . . . .
H23D H 0.1632 1.1026 0.3837 0.115 Uiso 1 1 calc R U . . .
H23E H 0.1162 1.0938 0.4354 0.115 Uiso 1 1 calc R U . . .
H23F H 0.1601 1.1609 0.4612 0.115 Uiso 1 1 calc R U . . .
C24 C 0.1644(4) 0.9164(7) 0.4361(5) 0.078(3) Uani 1 1 d . . . . .
H24D H 0.1760 0.9214 0.3843 0.117 Uiso 1 1 calc R U . . .
H24E H 0.1810 0.8632 0.4616 0.117 Uiso 1 1 calc R U . . .
H24F H 0.1297 0.9040 0.4359 0.117 Uiso 1 1 calc R U . . .
C25 C 0.2039(3) 0.9726(5) 0.7687(4) 0.0393(16) Uani 1 1 d . . . . .
H25B H 0.2336 0.9405 0.7489 0.047 Uiso 1 1 calc R U . . .
C26 C 0.2205(3) 1.0675(6) 0.8093(4) 0.058(2) Uani 1 1 d . . . . .
H26D H 0.2347 1.1117 0.7724 0.087 Uiso 1 1 calc R U . . .
H26E H 0.1927 1.0983 0.8331 0.087 Uiso 1 1 calc R U . . .
H26F H 0.2446 1.0517 0.8476 0.087 Uiso 1 1 calc R U . . .
C27 C 0.1818(3) 0.9038(6) 0.8279(4) 0.056(2) Uani 1 1 d . . . . .
H27D H 0.2045 0.8951 0.8695 0.084 Uiso 1 1 calc R U . . .
H27E H 0.1517 0.9317 0.8470 0.084 Uiso 1 1 calc R U . . .
H27F H 0.1750 0.8412 0.8045 0.084 Uiso 1 1 calc R U . . .
C28 C 0.1780(3) 0.7470(6) 0.6608(4) 0.0432(17) Uani 1 1 d . . . . .
C29 C 0.2233(3) 0.6833(6) 0.5229(5) 0.054(2) Uani 1 1 d . . . . .
C30 C 0.2414(3) 0.5798(6) 0.6611(6) 0.069(3) Uani 1 1 d . . . . .
C31 C 0.3170(3) 0.6762(6) 0.5941(5) 0.0492(18) Uani 1 1 d . . . . .
C32 C 0.2744(3) 0.7526(6) 0.7370(5) 0.0497(19) Uani 1 1 d . . . . .
B3 B 0.3412(3) 0.9741(6) 0.6887(5) 0.034(2) Uani 1 1 d . . . . .
H3 H 0.3191 0.9562 0.7396 0.041 Uiso 1 1 calc R U . . .
B4 B 0.3712(3) 1.0888(7) 0.6792(5) 0.042(2) Uani 1 1 d . . . . .
H4 H 0.3686 1.1455 0.7240 0.051 Uiso 1 1 calc R U . . .
B5 B 0.3722(3) 1.1205(6) 0.5798(5) 0.0392(19) Uani 1 1 d . . . . .
H5 H 0.3703 1.1978 0.5611 0.047 Uiso 1 1 calc R U . . .
B6 B 0.3437(3) 1.0252(6) 0.5260(4) 0.0362(19) Uani 1 1 d . . . . .
H6 H 0.3235 1.0403 0.4726 0.043 Uiso 1 1 calc R U . . .
B7 B 0.3763(3) 0.8840(6) 0.6392(5) 0.0368(17) Uani 1 1 d . . . . .
H7 H 0.3771 0.8068 0.6583 0.044 Uiso 1 1 calc R U . . .
B8 B 0.4062(3) 0.9799(6) 0.6919(5) 0.044(2) Uani 1 1 d . . . . .
H8 H 0.4269 0.9656 0.7449 0.053 Uiso 1 1 calc R U . . .
B9 B 0.4251(3) 1.0696(6) 0.6248(6) 0.047(2) Uani 1 1 d . . . . .
H9 H 0.4584 1.1140 0.6346 0.057 Uiso 1 1 calc R U . . .
B10 B 0.4081(3) 1.0303(6) 0.5311(5) 0.045(2) Uani 1 1 d . . . . .
H10 H 0.4304 1.0488 0.4805 0.054 Uiso 1 1 calc R U . . .
B11 B 0.3773(3) 0.9147(6) 0.5399(5) 0.0378(18) Uani 1 1 d . . . . .
H11 H 0.3784 0.8576 0.4951 0.045 Uiso 1 1 calc R U . . .
B12 B 0.4286(3) 0.9426(7) 0.5996(6) 0.047(2) Uani 1 1 d . . . . .
H12 H 0.4639 0.9038 0.5930 0.057 Uiso 1 1 calc R U . . .

loop_
_atom_site_aniso_label
_atom_site_aniso_U_11
_atom_site_aniso_U_22
_atom_site_aniso_U_33
_atom_site_aniso_U_23
_atom_site_aniso_U_13
_atom_site_aniso_U_12
W1' 0.03053(14) 0.04893(16) 0.05092(16) 0.00120(19) -0.00135(16) 0.00778(11)
P1' 0.0300(8) 0.0288(8) 0.0346(9) 0.0026(7) -0.0012(7) 0.0014(7)
N1' 0.030(3) 0.025(2) 0.026(3) 0.003(2) -0.003(2) -0.001(2)
W1 0.03299(14) 0.02538(13) 0.04758(15) -0.00141(15) 0.00389(12) -0.00134(15)
P1 0.0260(8) 0.0274(9) 0.0323(9) -0.0007(7) -0.0015(6) 0.0012(7)
N1 0.024(3) 0.028(3) 0.026(3) 0.002(2) 0.0007(19) 0.007(2)
O1' 0.103(5) 0.046(4) 0.145(7) -0.011(5) -0.024(5) 0.016(3)
O2' 0.074(5) 0.143(8) 0.064(5) 0.022(5) 0.005(4) -0.017(5)
O3' 0.053(4) 0.192(9) 0.133(8) -0.002(6) 0.007(4) 0.048(5)
O4' 0.120(6) 0.074(5) 0.059(4) 0.009(3) -0.030(4) 0.023(4)
O5' 0.083(5) 0.081(4) 0.162(8) 0.039(5) -0.057(5) -0.037(4)
C1' 0.017(3) 0.038(4) 0.028(3) 0.003(3) -0.003(2) 0.000(3)
C2' 0.023(3) 0.030(3) 0.028(3) 0.003(3) -0.001(3) -0.001(2)
C11' 0.032(4) 0.033(4) 0.029(3) 0.000(3) 0.001(3) -0.008(3)
C12' 0.033(4) 0.044(4) 0.059(4) 0.002(3) -0.005(3) -0.015(4)
C13' 0.032(4) 0.087(7) 0.090(7) 0.011(5) 0.019(4) -0.007(5)
C14' 0.040(5) 0.066(6) 0.086(7) 0.005(5) -0.022(4) 0.000(4)
C15' 0.044(5) 0.055(6) 0.106(7) 0.005(5) -0.015(5) -0.020(4)
C16' 0.035(4) 0.027(3) 0.044(4) 0.004(3) -0.002(3) -0.003(3)
C17' 0.046(5) 0.032(4) 0.055(5) -0.008(4) -0.009(4) 0.000(3)
C18' 0.075(7) 0.049(6) 0.069(6) -0.022(5) -0.013(5) -0.002(5)
C19' 0.089(7) 0.030(5) 0.099(8) 0.012(5) -0.018(5) -0.013(4)
C20' 0.073(6) 0.036(5) 0.067(6) 0.006(4) -0.009(5) -0.011(4)
C21' 0.039(4) 0.036(5) 0.059(5) 0.006(4) -0.004(3) -0.003(3)
C22' 0.069(6) 0.050(5) 0.038(4) -0.011(4) 0.000(4) -0.005(4)
C23' 0.098(8) 0.093(7) 0.052(5) -0.023(5) 0.012(5) 0.015(6)
C24' 0.091(7) 0.120(9) 0.048(5) 0.009(5) -0.003(5) 0.018(7)
C25' 0.068(5) 0.040(4) 0.043(4) 0.014(4) 0.009(4) -0.005(4)
C26' 0.093(8) 0.083(7) 0.082(7) 0.027(5) 0.029(6) -0.014(6)
C27' 0.098(8) 0.076(7) 0.049(5) 0.020(5) -0.004(5) -0.002(6)
C28' 0.053(5) 0.065(6) 0.067(6) -0.003(5) -0.005(4) 0.020(4)
C29' 0.033(5) 0.093(7) 0.059(6) 0.002(5) 0.010(4) -0.011(4)
C30' 0.027(4) 0.117(7) 0.084(7) -0.010(6) -0.007(4) 0.025(4)
C31' 0.053(5) 0.040(5) 0.065(6) 0.005(4) -0.009(4) 0.012(4)
C32' 0.041(4) 0.071(5) 0.093(7) 0.034(6) -0.016(5) -0.002(4)
B3' 0.034(4) 0.041(5) 0.027(4) -0.003(4) -0.003(3) -0.001(4)
B4' 0.033(4) 0.038(4) 0.041(4) -0.004(5) 0.003(4) 0.007(3)
B5' 0.042(5) 0.038(5) 0.032(4) 0.008(3) -0.001(3) 0.002(4)
B6' 0.031(4) 0.041(5) 0.028(4) 0.005(3) 0.002(3) -0.002(3)
B7' 0.050(6) 0.036(5) 0.037(4) -0.005(4) -0.009(4) 0.002(4)
B8' 0.048(5) 0.030(5) 0.045(5) -0.006(4) -0.003(4) 0.013(4)
B9' 0.042(5) 0.031(5) 0.050(5) -0.001(4) -0.007(4) 0.010(4)
B10' 0.041(5) 0.040(5) 0.042(5) 0.010(4) -0.001(4) -0.005(4)
B11' 0.045(5) 0.031(5) 0.046(5) 0.015(3) -0.002(4) -0.007(4)
B12' 0.049(5) 0.032(4) 0.053(5) 0.009(5) -0.015(5) -0.002(3)
O1 0.038(3) 0.082(4) 0.079(4) -0.022(3) 0.007(3) -0.006(3)
O2 0.080(5) 0.109(6) 0.079(4) -0.041(4) -0.007(4) -0.023(4)
O3 0.092(6) 0.042(4) 0.235(11) 0.039(5) 0.052(6) 0.004(4)
O4 0.047(4) 0.062(4) 0.128(6) -0.032(4) 0.013(4) 0.010(3)
O5 0.102(5) 0.088(5) 0.049(4) 0.003(3) -0.021(4) 0.024(4)
C1 0.029(4) 0.023(4) 0.031(4) 0.000(3) 0.001(2) 0.000(3)
C2 0.030(3) 0.021(3) 0.026(3) -0.002(3) 0.000(3) -0.001(3)
C11 0.036(4) 0.026(4) 0.026(4) 0.004(2) 0.001(3) 0.003(3)
C12 0.048(4) 0.031(3) 0.046(5) 0.001(4) 0.006(3) 0.003(4)
C13 0.053(5) 0.031(4) 0.087(5) -0.001(4) 0.009(5) 0.018(3)
C14 0.065(5) 0.039(5) 0.057(5) 0.018(4) 0.003(4) 0.001(4)
C15 0.068(5) 0.026(4) 0.076(6) -0.009(4) 0.008(4) 0.011(4)
C16 0.027(3) 0.027(4) 0.038(4) 0.002(3) 0.003(3) 0.007(3)
C17 0.037(4) 0.035(4) 0.040(4) 0.005(3) -0.005(3) 0.009(3)
C18 0.032(5) 0.057(6) 0.056(5) 0.006(4) -0.012(4) 0.006(4)
C19 0.031(4) 0.060(6) 0.074(7) 0.005(5) 0.012(4) 0.009(4)
C20 0.043(5) 0.051(5) 0.052(5) 0.003(4) 0.017(4) 0.005(4)
C21 0.033(4) 0.033(4) 0.043(4) -0.004(3) 0.010(3) 0.002(3)
C22 0.038(4) 0.066(5) 0.040(4) 0.011(4) -0.006(3) 0.007(4)
C23 0.061(6) 0.109(8) 0.060(5) 0.036(5) -0.011(4) 0.025(5)
C24 0.094(8) 0.090(7) 0.051(5) -0.016(5) -0.016(5) 0.007(6)
C25 0.040(4) 0.043(4) 0.035(4) 0.002(3) 0.013(3) 0.005(3)
C26 0.066(6) 0.058(5) 0.049(4) -0.001(4) -0.001(4) -0.009(4)
C27 0.069(6) 0.057(5) 0.041(4) 0.006(4) 0.004(4) -0.005(4)
C28 0.040(4) 0.043(4) 0.047(4) -0.005(3) -0.007(3) -0.003(3)
C29 0.047(5) 0.053(5) 0.063(5) -0.022(4) 0.005(4) -0.004(4)
C30 0.051(5) 0.038(5) 0.117(9) 0.006(5) 0.019(5) 0.004(4)
C31 0.040(5) 0.030(4) 0.078(5) -0.004(4) -0.004(4) -0.002(4)
C32 0.054(5) 0.038(4) 0.057(5) 0.008(4) -0.001(4) 0.013(4)
B3 0.043(5) 0.027(5) 0.031(4) -0.001(3) -0.008(3) 0.000(4)
B4 0.038(5) 0.038(5) 0.052(5) -0.006(4) -0.011(4) -0.007(4)
B5 0.037(5) 0.031(4) 0.049(5) -0.002(4) 0.003(4) -0.005(3)
B6 0.046(5) 0.035(5) 0.028(4) 0.001(3) 0.006(3) -0.001(4)
B7 0.031(4) 0.032(4) 0.048(4) -0.001(4) -0.011(4) 0.008(3)
B8 0.035(5) 0.036(5) 0.061(6) -0.006(4) -0.017(4) -0.001(4)
B9 0.040(5) 0.033(5) 0.068(7) -0.001(4) -0.003(4) -0.003(4)
B10 0.040(5) 0.037(5) 0.058(5) 0.001(4) 0.011(4) -0.006(4)
B11 0.030(4) 0.038(5) 0.046(5) -0.008(4) 0.001(3) 0.004(4)
B12 0.032(5) 0.042(5) 0.068(5) -0.012(4) 0.002(4) 0.001(4)

loop_
_atom_type_symbol
_atom_type_description
_atom_type_scat_dispersion_real
_atom_type_scat_dispersion_imag
_atom_type_scat_source
C C 0.0033 0.0016 'International Tables Vol C Tables 4.2.6.8 and 6.1.1.4'
H H 0.0000 0.0000 'International Tables Vol C Tables 4.2.6.8 and 6.1.1.4'
B B 0.0013 0.0007 'International Tables Vol C Tables 4.2.6.8 and 6.1.1.4'
N N 0.0061 0.0033 'International Tables Vol C Tables 4.2.6.8 and 6.1.1.4'
O O 0.0106 0.0060 'International Tables Vol C Tables 4.2.6.8 and 6.1.1.4'
P P 0.1023 0.0942 'International Tables Vol C Tables 4.2.6.8 and 6.1.1.4'
W W -0.8490 6.8722 'International Tables Vol C Tables 4.2.6.8 and 6.1.1.4'

loop_
_geom_angle_atom_site_label_1
_geom_angle_atom_site_label_2
_geom_angle_atom_site_label_3
_geom_angle
_geom_angle_site_symmetry_1
_geom_angle_site_symmetry_3
_geom_angle_publ_flag
C30' W1' C29' 91.6(4) . . ?
C30' W1' C32' 85.8(4) . . ?
C29' W1' C32' 88.8(4) . . ?
C30' W1' C31' 88.8(4) . . ?
C29' W1' C31' 176.0(4) . . ?
C32' W1' C31' 87.3(4) . . ?
C30' W1' C28' 85.8(4) . . ?
C29' W1' C28' 95.4(4) . . ?
C32' W1' C28' 170.7(3) . . ?
C31' W1' C28' 88.6(3) . . ?
C30' W1' P1' 174.9(3) . . ?
C29' W1' P1' 93.6(2) . . ?
C32' W1' P1' 94.0(2) . . ?
C31' W1' P1' 86.0(2) . . ?
C28' W1' P1' 94.0(2) . . ?
N1' P1' C2' 88.5(2) . . ?
N1' P1' W1' 126.23(17) . . ?
C2' P1' W1' 120.35(18) . . ?
C11' N1' C16' 124.9(5) . . ?
C11' N1' P1' 121.9(4) . . ?
C16' N1' P1' 112.4(4) . . ?
C30 W1 C31 84.3(3) . . ?
C30 W1 C29 89.2(4) . . ?
C31 W1 C29 88.2(3) . . ?
C30 W1 C28 89.9(3) . . ?
C31 W1 C28 173.1(3) . . ?
C29 W1 C28 87.9(3) . . ?
C30 W1 C32 89.3(4) . . ?
C31 W1 C32 91.9(3) . . ?
C29 W1 C32 178.4(4) . . ?
C28 W1 C32 91.8(3) . . ?
C30 W1 P1 173.6(2) . . ?
C31 W1 P1 89.7(2) . . ?
C29 W1 P1 88.2(3) . . ?
C28 W1 P1 95.9(2) . . ?
C32 W1 P1 93.4(2) . . ?
N1 P1 C2 88.3(3) . . ?
N1 P1 W1 127.11(19) . . ?
C2 P1 W1 116.6(2) . . ?
C11 N1 C16 124.6(5) . . ?
C11 N1 P1 121.8(4) . . ?
C16 N1 P1 113.2(4) . . ?
C11' C1' C2' 108.0(5) . . ?
C11' C1' B4' 129.7(5) . . ?
C2' C1' B4' 110.0(5) . . ?
C11' C1' B6' 114.1(5) . . ?
C2' C1' B6' 61.7(4) . . ?
B4' C1' B6' 112.4(5) . . ?
C11' C1' B3' 113.0(5) . . ?
C2' C1' B3' 61.8(4) . . ?
B4' C1' B3' 61.5(4) . . ?
B6' C1' B3' 114.2(5) . . ?
C11' C1' B5' 130.3(5) . . ?
C2' C1' B5' 109.6(5) . . ?
B4' C1' B5' 62.2(4) . . ?
B6' C1' B5' 60.8(4) . . ?
B3' C1' B5' 112.9(5) . . ?
C1' C2' B11' 111.5(5) . . ?
C1' C2' B7' 111.9(5) . . ?
B11' C2' B7' 63.5(4) . . ?
C1' C2' B6' 61.5(4) . . ?
B11' C2' B6' 62.0(4) . . ?
B7' C2' B6' 114.6(5) . . ?
C1' C2' B3' 61.6(4) . . ?
B11' C2' B3' 114.4(5) . . ?
B7' C2' B3' 62.2(5) . . ?
B6' C2' B3' 113.8(5) . . ?
C1' C2' P1' 109.1(4) . . ?
B11' C2' P1' 129.0(4) . . ?
B7' C2' P1' 124.9(5) . . ?
B6' C2' P1' 116.7(4) . . ?
B3' C2' P1' 111.4(4) . . ?
N1' C11' C1' 110.5(5) . . ?
N1' C11' C12' 128.4(6) . . ?
C1' C11' C12' 120.1(6) . . ?
C11' C12' C15' 115.9(6) . . ?
C11' C12' C14' 110.8(6) . . ?
C15' C12' C14' 106.1(6) . . ?
C11' C12' C13' 107.2(6) . . ?
C15' C12' C13' 106.8(7) . . ?
C14' C12' C13' 109.9(7) . . ?
C21' C16' C17' 124.9(6) . . ?
C21' C16' N1' 117.8(5) . . ?
C17' C16' N1' 117.3(5) . . ?
C16' C17' C18' 115.7(7) . . ?
C16' C17' C22' 124.5(6) . . ?
C18' C17' C22' 119.7(7) . . ?
C19' C18' C17' 120.8(8) . . ?
C20' C19' C18' 121.1(7) . . ?
C19' C20' C21' 121.0(8) . . ?
C16' C21' C20' 116.3(7) . . ?
C16' C21' C25' 125.4(6) . . ?
C20' C21' C25' 118.3(7) . . ?
C23' C22' C17' 113.3(7) . . ?
C23' C22' C24' 109.5(7) . . ?
C17' C22' C24' 113.8(7) . . ?
C21' C25' C27' 111.2(7) . . ?
C21' C25' C26' 112.5(7) . . ?
C27' C25' C26' 109.8(7) . . ?
O1' C28' W1' 173.1(7) . . ?
O2' C29' W1' 175.0(9) . . ?
O3' C30' W1' 178.7(10) . . ?
O4' C31' W1' 178.1(8) . . ?
O5' C32' W1' 174.1(7) . . ?
C1' B3' C2' 56.6(4) . . ?
C1' B3' B8' 105.6(5) . . ?
C2' B3' B8' 104.2(5) . . ?
C1' B3' B4' 58.8(4) . . ?
C2' B3' B4' 103.8(5) . . ?
B8' B3' B4' 60.6(4) . . ?
C1' B3' B7' 104.4(5) . . ?
C2' B3' B7' 57.9(4) . . ?
B8' B3' B7' 60.4(5) . . ?
B4' B3' B7' 108.3(6) . . ?
C1' B4' B9' 105.3(5) . . ?
C1' B4' B3' 59.7(4) . . ?
B9' B4' B3' 107.9(5) . . ?
C1' B4' B8' 105.2(5) . . ?
B9' B4' B8' 60.2(4) . . ?
B3' B4' B8' 59.2(5) . . ?
C1' B4' B5' 59.7(4) . . ?
B9' B4' B5' 59.6(5) . . ?
B3' B4' B5' 109.4(5) . . ?
B8' B4' B5' 108.3(6) . . ?
C1' B5' B6' 59.1(4) . . ?
C1' B5' B9' 104.0(5) . . ?
B6' B5' B9' 107.7(6) . . ?
C1' B5' B10' 104.7(5) . . ?
B6' B5' B10' 59.9(4) . . ?
B9' B5' B10' 60.0(5) . . ?
C1' B5' B4' 58.1(4) . . ?
B6' B5' B4' 107.6(5) . . ?
B9' B5' B4' 59.5(4) . . ?
B10' B5' B4' 107.5(5) . . ?
C1' B6' C2' 56.9(3) . . ?
C1' B6' B5' 60.1(4) . . ?
C2' B6' B5' 105.3(5) . . ?
C1' B6' B10' 106.0(5) . . ?
C2' B6' B10' 104.2(5) . . ?
B5' B6' B10' 60.5(4) . . ?
C1' B6' B11' 104.4(5) . . ?
C2' B6' B11' 57.8(4) . . ?
B5' B6' B11' 108.4(6) . . ?
B10' B6' B11' 59.9(4) . . ?
C2' B7' B12' 104.1(6) . . ?
C2' B7' B8' 104.7(6) . . ?
B12' B7' B8' 60.6(5) . . ?
C2' B7' B3' 59.9(4) . . ?
B12' B7' B3' 107.8(6) . . ?
B8' B7' B3' 59.0(5) . . ?
C2' B7' B11' 57.9(4) . . ?
B12' B7' B11' 59.4(5) . . ?
B8' B7' B11' 107.5(6) . . ?
B3' B7' B11' 107.9(6) . . ?
B3' B8' B4' 60.2(4) . . ?
B3' B8' B7' 60.6(5) . . ?
B4' B8' B7' 108.1(6) . . ?
B3' B8' B9' 108.2(6) . . ?
B4' B8' B9' 59.6(5) . . ?
B7' B8' B9' 107.7(6) . . ?
B3' B8' B12' 108.0(6) . . ?
B4' B8' B12' 107.6(6) . . ?
B7' B8' B12' 59.2(5) . . ?
B9' B8' B12' 60.2(5) . . ?
B4' B9' B5' 60.9(5) . . ?
B4' B9' B10' 108.7(6) . . ?
B5' B9' B10' 60.2(5) . . ?
B4' B9' B8' 60.1(5) . . ?
B5' B9' B8' 109.2(6) . . ?
B10' B9' B8' 108.5(6) . . ?
B4' B9' B12' 107.9(6) . . ?
B5' B9' B12' 108.1(6) . . ?
B10' B9' B12' 59.8(5) . . ?
B8' B9' B12' 60.1(5) . . ?
B11' B10' B6' 60.1(4) . . ?
B11' B10' B9' 107.8(6) . . ?
B6' B10' B9' 107.4(6) . . ?
B11' B10' B12' 59.6(4) . . ?
B6' B10' B12' 107.8(5) . . ?
B9' B10' B12' 60.5(4) . . ?
B11' B10' B5' 107.9(6) . . ?
B6' B10' B5' 59.7(4) . . ?
B9' B10' B5' 59.9(5) . . ?
B12' B10' B5' 108.4(6) . . ?
C2' B11' B12' 104.7(6) . . ?
C2' B11' B10' 106.1(6) . . ?
B12' B11' B10' 60.5(5) . . ?
C2' B11' B6' 60.2(4) . . ?
B12' B11' B6' 108.5(6) . . ?
B10' B11' B6' 60.0(5) . . ?
C2' B11' B7' 58.6(5) . . ?
B12' B11' B7' 59.5(5) . . ?
B10' B11' B7' 108.5(6) . . ?
B6' B11' B7' 109.1(6) . . ?
B11' B12' B7' 61.2(4) . . ?
B11' B12' B10' 59.9(5) . . ?
B7' B12' B10' 109.3(6) . . ?
B11' B12' B8' 108.6(5) . . ?
B7' B12' B8' 60.2(5) . . ?
B10' B12' B8' 108.2(6) . . ?
B11' B12' B9' 107.4(6) . . ?
B7' B12' B9' 108.1(6) . . ?
B10' B12' B9' 59.7(5) . . ?
B8' B12' B9' 59.7(4) . . ?
C11 C1 C2 108.6(5) . . ?
C11 C1 B5 130.0(5) . . ?
C2 C1 B5 110.2(5) . . ?
C11 C1 B3 113.6(5) . . ?
C2 C1 B3 61.5(4) . . ?
B5 C1 B3 112.1(5) . . ?
C11 C1 B6 114.4(5) . . ?
C2 C1 B6 61.9(4) . . ?
B5 C1 B6 61.5(4) . . ?
B3 C1 B6 113.9(5) . . ?
C11 C1 B4 129.3(5) . . ?
C2 C1 B4 109.5(5) . . ?
B5 C1 B4 61.8(4) . . ?
B3 C1 B4 60.8(4) . . ?
B6 C1 B4 112.4(6) . . ?
C1 C2 B11 112.0(5) . . ?
C1 C2 B7 111.9(5) . . ?
B11 C2 B7 63.1(4) . . ?
C1 C2 B3 61.8(4) . . ?
B11 C2 B3 114.4(5) . . ?
B7 C2 B3 62.2(5) . . ?
C1 C2 B6 61.7(4) . . ?
B11 C2 B6 61.9(4) . . ?
B7 C2 B6 113.8(5) . . ?
B3 C2 B6 114.0(5) . . ?
C1 C2 P1 109.1(4) . . ?
B11 C2 P1 124.8(5) . . ?
B7 C2 P1 129.0(5) . . ?
B3 C2 P1 116.8(5) . . ?
B6 C2 P1 111.6(4) . . ?
N1 C11 C1 110.1(5) . . ?
N1 C11 C12 128.2(6) . . ?
C1 C11 C12 120.7(6) . . ?
C11 C12 C15 111.7(7) . . ?
C11 C12 C14 106.9(6) . . ?
C15 C12 C14 108.8(6) . . ?
C11 C12 C13 116.4(6) . . ?
C15 C12 C13 106.3(6) . . ?
C14 C12 C13 106.5(7) . . ?
C21 C16 C17 123.4(6) . . ?
C21 C16 N1 117.4(5) . . ?
C17 C16 N1 119.3(6) . . ?
C18 C17 C16 115.9(7) . . ?
C18 C17 C22 119.7(6) . . ?
C16 C17 C22 124.4(7) . . ?
C19 C18 C17 122.3(7) . . ?
C18 C19 C20 120.5(7) . . ?
C21 C20 C19 120.9(7) . . ?
C20 C21 C16 117.0(7) . . ?
C20 C21 C25 120.0(6) . . ?
C16 C21 C25 123.0(6) . . ?
C17 C22 C24 110.9(7) . . ?
C17 C22 C23 110.9(6) . . ?
C24 C22 C23 110.9(7) . . ?
C27 C25 C21 113.0(6) . . ?
C27 C25 C26 108.7(6) . . ?
C21 C25 C26 113.7(6) . . ?
O1 C28 W1 176.0(7) . . ?
O2 C29 W1 177.1(8) . . ?
O3 C30 W1 177.5(9) . . ?
O4 C31 W1 174.3(7) . . ?
O5 C32 W1 176.5(7) . . ?
C2 B3 C1 56.7(4) . . ?
C2 B3 B4 104.9(5) . . ?
C1 B3 B4 59.9(4) . . ?
C2 B3 B8 105.0(6) . . ?
C1 B3 B8 106.1(6) . . ?
B4 B3 B8 60.2(5) . . ?
C2 B3 B7 58.0(4) . . ?
C1 B3 B7 104.4(6) . . ?
B4 B3 B7 108.3(6) . . ?
B8 B3 B7 60.6(5) . . ?
C1 B4 B3 59.3(4) . . ?
C1 B4 B9 104.8(6) . . ?
B3 B4 B9 107.7(6) . . ?
C1 B4 B8 105.6(6) . . ?
B3 B4 B8 60.1(5) . . ?
B9 B4 B8 59.8(5) . . ?
C1 B4 B5 58.5(4) . . ?
B3 B4 B5 108.1(5) . . ?
B9 B4 B5 60.1(5) . . ?
B8 B4 B5 108.3(6) . . ?
C1 B5 B6 59.7(4) . . ?
C1 B5 B9 105.2(6) . . ?
B6 B5 B9 107.7(6) . . ?
C1 B5 B10 105.0(6) . . ?
B6 B5 B10 59.2(5) . . ?
B9 B5 B10 59.9(5) . . ?
C1 B5 B4 59.7(4) . . ?
B6 B5 B4 109.2(6) . . ?
B9 B5 B4 59.4(5) . . ?
B10 B5 B4 107.7(6) . . ?
C1 B6 C2 56.3(4) . . ?
C1 B6 B10 105.4(6) . . ?
C2 B6 B10 104.2(6) . . ?
C1 B6 B11 104.2(5) . . ?
C2 B6 B11 57.7(4) . . ?
B10 B6 B11 60.8(5) . . ?
C1 B6 B5 58.8(4) . . ?
C2 B6 B5 103.6(5) . . ?
B10 B6 B5 60.6(5) . . ?
B11 B6 B5 108.6(6) . . ?
C2 B7 B12 105.1(6) . . ?
C2 B7 B3 59.8(4) . . ?
B12 B7 B3 108.2(6) . . ?
C2 B7 B11 58.4(4) . . ?
B12 B7 B11 60.3(5) . . ?
B3 B7 B11 108.6(5) . . ?
C2 B7 B8 105.5(5) . . ?
B12 B7 B8 60.5(5) . . ?
B3 B7 B8 59.5(5) . . ?
B11 B7 B8 108.8(6) . . ?
B9 B8 B3 107.5(6) . . ?
B9 B8 B4 59.9(5) . . ?
B3 B8 B4 59.8(5) . . ?
B9 B8 B7 107.1(7) . . ?
B3 B8 B7 59.9(4) . . ?
B4 B8 B7 107.4(6) . . ?
B9 B8 B12 60.1(5) . . ?
B3 B8 B12 107.4(6) . . ?
B4 B8 B12 107.9(6) . . ?
B7 B8 B12 59.2(5) . . ?
B8 B9 B4 60.3(5) . . ?
B8 B9 B5 108.9(6) . . ?
B4 B9 B5 60.5(5) . . ?
B8 B9 B10 109.0(6) . . ?
B4 B9 B10 108.7(6) . . ?
B5 B9 B10 60.1(5) . . ?
B8 B9 B12 60.7(5) . . ?
B4 B9 B12 108.6(6) . . ?
B5 B9 B12 108.1(6) . . ?
B10 B9 B12 59.8(5) . . ?
B6 B10 B12 108.7(6) . . ?
B6 B10 B9 108.5(6) . . ?
B12 B10 B9 60.2(5) . . ?
B6 B10 B5 60.2(5) . . ?
B12 B10 B5 108.3(6) . . ?
B9 B10 B5 59.9(5) . . ?
B6 B10 B11 60.1(5) . . ?
B12 B10 B11 60.1(5) . . ?
B9 B10 B11 107.9(6) . . ?
B5 B10 B11 107.8(6) . . ?
C2 B11 B6 60.4(4) . . ?
C2 B11 B7 58.5(4) . . ?
B6 B11 B7 108.9(5) . . ?
C2 B11 B12 104.6(6) . . ?
B6 B11 B12 107.7(6) . . ?
B7 B11 B12 59.6(5) . . ?
C2 B11 B10 104.9(5) . . ?
B6 B11 B10 59.1(5) . . ?
B7 B11 B10 107.2(6) . . ?
B12 B11 B10 59.7(5) . . ?
B7 B12 B10 108.1(6) . . ?
B7 B12 B11 60.1(5) . . ?
B10 B12 B11 60.3(5) . . ?
B7 B12 B9 107.2(6) . . ?
B10 B12 B9 60.0(5) . . ?
B11 B12 B9 107.9(7) . . ?
B7 B12 B8 60.3(5) . . ?
B10 B12 B8 107.8(6) . . ?
B11 B12 B8 108.5(6) . . ?
B9 B12 B8 59.2(5) . . ?

loop_
_geom_bond_atom_site_label_1
_geom_bond_atom_site_label_2
_geom_bond_distance
_geom_bond_site_symmetry_2
_geom_bond_publ_flag
W1' C30' 1.983(7) . ?
W1' C29' 2.034(10) . ?
W1' C32' 2.034(9) . ?
W1' C31' 2.057(10) . ?
W1' C28' 2.066(9) . ?
W1' P1' 2.5140(16) . ?
P1' N1' 1.782(5) . ?
P1' C2' 1.819(5) . ?
N1' C11' 1.331(8) . ?
N1' C16' 1.481(8) . ?
W1 C30 1.991(9) . ?
W1 C31 2.032(8) . ?
W1 C29 2.043(9) . ?
W1 C28 2.046(8) . ?
W1 C32 2.049(9) . ?
W1 P1 2.5085(16) . ?
P1 N1 1.795(5) . ?
P1 C2 1.820(6) . ?
N1 C11 1.333(8) . ?
N1 C16 1.476(8) . ?
O1' C28' 1.130(9) . ?
O2' C29' 1.139(10) . ?
O3' C30' 1.139(9) . ?
O4' C31' 1.124(10) . ?
O5' C32' 1.138(9) . ?
C1' C11' 1.509(9) . ?
C1' C2' 1.652(7) . ?
C1' B4' 1.724(9) . ?
C1' B6' 1.734(9) . ?
C1' B3' 1.741(9) . ?
C1' B5' 1.752(9) . ?
C2' B11' 1.695(9) . ?
C2' B7' 1.708(10) . ?
C2' B6' 1.737(10) . ?
C2' B3' 1.745(10) . ?
C11' C12' 1.541(9) . ?
C12' C15' 1.551(11) . ?
C12' C14' 1.557(11) . ?
C12' C13' 1.557(11) . ?
C16' C21' 1.389(10) . ?
C16' C17' 1.394(10) . ?
C17' C18' 1.404(11) . ?
C17' C22' 1.526(11) . ?
C18' C19' 1.389(13) . ?
C19' C20' 1.358(12) . ?
C20' C21' 1.406(11) . ?
C21' C25' 1.507(10) . ?
C22' C23' 1.524(12) . ?
C22' C24' 1.526(12) . ?
C25' C27' 1.519(12) . ?
C25' C26' 1.525(11) . ?
B3' B8' 1.754(12) . ?
B3' B4' 1.771(11) . ?
B3' B7' 1.784(12) . ?
B4' B9' 1.770(12) . ?
B4' B8' 1.779(12) . ?
B4' B5' 1.795(11) . ?
B5' B6' 1.764(11) . ?
B5' B9' 1.773(11) . ?
B5' B10' 1.778(11) . ?
B6' B10' 1.767(11) . ?
B6' B11' 1.768(11) . ?
B7' B12' 1.762(12) . ?
B7' B8' 1.780(12) . ?
B7' B11' 1.792(12) . ?
B8' B9' 1.781(11) . ?
B8' B12' 1.788(13) . ?
B9' B10' 1.775(12) . ?
B9' B12' 1.790(11) . ?
B10' B11' 1.765(11) . ?
B10' B12' 1.776(13) . ?
B11' B12' 1.760(12) . ?
O1 C28 1.130(8) . ?
O2 C29 1.131(9) . ?
O3 C30 1.141(10) . ?
O4 C31 1.145(9) . ?
O5 C32 1.127(9) . ?
C1 C11 1.510(9) . ?
C1 C2 1.648(8) . ?
C1 B5 1.727(10) . ?
C1 B3 1.739(10) . ?
C1 B6 1.744(9) . ?
C1 B4 1.749(10) . ?
C2 B11 1.699(10) . ?
C2 B7 1.702(9) . ?
C2 B3 1.734(9) . ?
C2 B6 1.747(10) . ?
C11 C12 1.528(10) . ?
C12 C15 1.536(12) . ?
C12 C14 1.550(11) . ?
C12 C13 1.554(12) . ?
C16 C21 1.401(9) . ?
C16 C17 1.407(10) . ?
C17 C18 1.388(11) . ?
C17 C22 1.520(10) . ?
C18 C19 1.358(12) . ?
C19 C20 1.386(12) . ?
C20 C21 1.382(10) . ?
C21 C25 1.520(10) . ?
C22 C24 1.520(12) . ?
C22 C23 1.551(11) . ?
C25 C27 1.516(10) . ?
C25 C26 1.537(10) . ?
B3 B4 1.765(11) . ?
B3 B8 1.770(13) . ?
B3 B7 1.776(12) . ?
B4 B9 1.766(13) . ?
B4 B8 1.772(12) . ?
B4 B5 1.785(12) . ?
B5 B6 1.775(11) . ?
B5 B9 1.778(12) . ?
B5 B10 1.781(12) . ?
B6 B10 1.756(12) . ?
B6 B11 1.773(11) . ?
B7 B12 1.769(12) . ?
B7 B11 1.779(12) . ?
B7 B8 1.789(12) . ?
B8 B9 1.765(13) . ?
B8 B12 1.793(13) . ?
B9 B10 1.778(13) . ?
B9 B12 1.783(12) . ?
B10 B12 1.775(14) . ?
B10 B11 1.786(12) . ?
B11 B12 1.782(12) . ?
